data_4122924
loop_
_publ_author_name
'Komor, Alexis C.'
'Barton, Jacqueline K.'

_publ_section_title
;
 An Unusual Ligand Coordination Gives Rise to a New Family of Rhodium
 Metalloinsertors with Improved Selectivity and Potency.
;
_journal_issue 40
_journal_name_full 'Journal of the American Chemical Society'
_journal_page_first 14160
_journal_paper_doi 10.1021/ja5072064
_journal_volume 136
_journal_year 2014
_chemical_formula_sum 'C47 H48 Cl2 N5 O5 Rh'
_chemical_formula_weight 936.71
_chemical_name_systematic
; 
 ? 
;
_space_group_crystal_system triclinic
_space_group_IT_number 2
_space_group_name_Hall '-P 1'
_space_group_name_H-M_alt 'P -1'
_symmetry_space_group_name_Hall '-P 1'
_symmetry_space_group_name_H-M 'P -1'
_atom_sites_solution_hydrogens mixed
_atom_sites_solution_primary direct
_atom_sites_solution_secondary difmap
_audit_creation_method SHELXL-2013
_cell_angle_alpha 72.345(3)
_cell_angle_beta 89.877(3)
_cell_angle_gamma 80.812(3)
_cell_formula_units_Z 2
_cell_length_a 10.7782(6)
_cell_length_b 12.1739(6)
_cell_length_c 17.5944(10)
_cell_measurement_reflns_used 9703
_cell_measurement_temperature 100(2)
_cell_measurement_theta_max 30.54
_cell_measurement_theta_min 2.22
_cell_volume 2169.0(2)
_computing_cell_refinement 'SAINT v8.32B (Bruker-AXS, 2011)'
_computing_data_collection 'APEX2 v2013.6-2 (Bruker-AXS, 2013)'
_computing_data_reduction 'SAINT v8.32B (Bruker-AXS, 2011)'
_computing_molecular_graphics 'Bruker SHELXTL'
_computing_publication_material 'Bruker SHELXTL'
_computing_structure_refinement 'SHELXL-2013 (Sheldrick, 2013)'
_computing_structure_solution 'SHELXS-97 (Sheldrick, 2008)'
_diffrn_ambient_temperature 100(2)
_diffrn_detector_area_resol_mean 8.33
_diffrn_measured_fraction_theta_full 0.999
_diffrn_measured_fraction_theta_max 0.994
_diffrn_measurement_device_type 'Bruker APEX-II CCD'
_diffrn_measurement_method '\f and \w scans'
_diffrn_radiation_type MoK\a
_diffrn_radiation_wavelength 0.71073
_diffrn_reflns_av_R_equivalents 0.0555
_diffrn_reflns_av_unetI/netI 0.0339
_diffrn_reflns_Laue_measured_fraction_full 0.999
_diffrn_reflns_Laue_measured_fraction_max 0.994
_diffrn_reflns_limit_h_max 15
_diffrn_reflns_limit_h_min -15
_diffrn_reflns_limit_k_max 17
_diffrn_reflns_limit_k_min -17
_diffrn_reflns_limit_l_max 25
_diffrn_reflns_limit_l_min -25
_diffrn_reflns_number 115348
_diffrn_reflns_point_group_measured_fraction_full 0.999
_diffrn_reflns_point_group_measured_fraction_max 0.994
_diffrn_reflns_theta_full 25.242
_diffrn_reflns_theta_max 30.663
_diffrn_reflns_theta_min 1.216
_diffrn_source 'fine-focus sealed tube'
_exptl_absorpt_coefficient_mu 0.570
_exptl_absorpt_correction_T_max 0.7461
_exptl_absorpt_correction_T_min 0.6896
_exptl_absorpt_correction_type multi-scan
_exptl_absorpt_process_details 'SADABS (Sheldrick, 2009)'
_exptl_crystal_colour Red
_exptl_crystal_density_diffrn 1.434
_exptl_crystal_density_method 'not measured'
_exptl_crystal_description Block
_exptl_crystal_F_000 968
_exptl_crystal_size_max 0.250
_exptl_crystal_size_mid 0.150
_exptl_crystal_size_min 0.150
_refine_diff_density_max 0.965
_refine_diff_density_min -0.864
_refine_diff_density_rms 0.082
_refine_ls_extinction_method none
_refine_ls_goodness_of_fit_ref 1.055
_refine_ls_hydrogen_treatment mixed
_refine_ls_matrix_type full
_refine_ls_number_parameters 625
_refine_ls_number_reflns 13351
_refine_ls_number_restraints 160
_refine_ls_restrained_S_all 1.060
_refine_ls_R_factor_all 0.0499
_refine_ls_R_factor_gt 0.0372
_refine_ls_shift/su_max 0.001
_refine_ls_shift/su_mean 0.000
_refine_ls_structure_factor_coef Fsqd
_refine_ls_weighting_details 'w=1/[\s^2^(Fo^2^)+(0.0376P)^2^+2.0477P] where P=(Fo^2^+2Fc^2^)/3'
_refine_ls_weighting_scheme calc
_refine_ls_wR_factor_gt 0.0859
_refine_ls_wR_factor_ref 0.0919
_reflns_Friedel_coverage 0.000
_reflns_number_gt 11254
_reflns_number_total 13351
_reflns_threshold_expression 'I > 2\s(I)'
_cod_data_source_file ja5072064_si_003.cif
_cod_data_source_block ack010
_cod_database_code 4122924
_shelx_space_group_comment
; 
The symmetry employed for this shelxl refinement is uniquely defined 
by the following loop, which should always be used as a source of 
symmetry information in preference to the above space-group names. 
They are only intended as comments. 
;
_shelx_estimated_absorpt_t_min 0.871
_shelx_estimated_absorpt_t_max 0.919
_shelxl_version_number 2013-3

loop_
_space_group_symop_operation_xyz
'x, y, z'
'-x, -y, -z'

loop_
_atom_site_label
_atom_site_type_symbol
_atom_site_fract_x
_atom_site_fract_y
_atom_site_fract_z
_atom_site_U_iso_or_equiv
_atom_site_adp_type
_atom_site_occupancy
_atom_site_site_symmetry_order
_atom_site_calc_flag
_atom_site_refinement_flags_posn
_atom_site_refinement_flags_adp
_atom_site_refinement_flags_occupancy
_atom_site_disorder_assembly
_atom_site_disorder_group
Rh1 Rh 0.26927(2) 0.33151(2) 0.29949(2) 0.01620(4) Uani 1 1 d . . . . .
N1 N 0.24328(15) 0.50372(13) 0.24737(10) 0.0177(3) Uani 1 1 d D . . . .
H1N H 0.216(2) 0.5526(18) 0.2733(13) 0.021 Uiso 1 1 d D U . . .
C1 C 0.25752(17) 0.54012(16) 0.17163(11) 0.0177(3) Uani 1 1 d . . . . .
C2 C 0.22116(18) 0.65967(16) 0.11979(12) 0.0209(4) Uani 1 1 d . . . . .
C3 C 0.1757(2) 0.74995(18) 0.15178(14) 0.0279(4) Uani 1 1 d . . . . .
H3 H 0.1722 0.7341 0.2080 0.033 Uiso 1 1 calc R U . . .
C4 C 0.1358(2) 0.86223(19) 0.10127(15) 0.0343(5) Uani 1 1 d . . . . .
H4 H 0.1051 0.9238 0.1226 0.041 Uiso 1 1 calc R U . . .
C5 C 0.1412(2) 0.88401(19) 0.01957(15) 0.0334(5) Uani 1 1 d . . . . .
H5 H 0.1143 0.9611 -0.0151 0.040 Uiso 1 1 calc R U . . .
C6 C 0.1850(2) 0.79574(19) -0.01237(14) 0.0297(5) Uani 1 1 d . . . . .
H6A H 0.1867 0.8127 -0.0687 0.036 Uiso 1 1 calc R U . . .
C7 C 0.22724(19) 0.68066(18) 0.03705(12) 0.0229(4) Uani 1 1 d . . . . .
C8 C 0.27803(18) 0.58614(18) 0.00375(12) 0.0221(4) Uani 1 1 d . . . . .
C9 C 0.2712(2) 0.6084(2) -0.08038(13) 0.0291(4) Uani 1 1 d . . . . .
H9 H 0.2355 0.6841 -0.1138 0.035 Uiso 1 1 calc R U . . .
C10 C 0.3143(2) 0.5243(2) -0.11387(13) 0.0318(5) Uani 1 1 d . . . . .
H10 H 0.3019 0.5403 -0.1699 0.038 Uiso 1 1 calc R U . . .
C11 C 0.3772(2) 0.4137(2) -0.06796(13) 0.0282(4) Uani 1 1 d . . . . .
C12 C 0.4262(2) 0.3278(2) -0.10439(15) 0.0354(5) Uani 1 1 d . . . . .
H12 H 0.4140 0.3445 -0.1605 0.042 Uiso 1 1 calc R U . . .
C13 C 0.4901(2) 0.2221(3) -0.06057(16) 0.0388(6) Uani 1 1 d . . . . .
H13 H 0.5185 0.1639 -0.0853 0.047 Uiso 1 1 calc R U . . .
C14 C 0.5140(2) 0.1998(2) 0.02166(15) 0.0328(5) Uani 1 1 d . . . . .
H14 H 0.5622 0.1274 0.0520 0.039 Uiso 1 1 calc R U . . .
C15 C 0.46858(19) 0.28143(19) 0.05879(13) 0.0254(4) Uani 1 1 d . . . . .
H15 H 0.4884 0.2654 0.1141 0.030 Uiso 1 1 calc R U . . .
C16 C 0.39304(18) 0.38855(19) 0.01640(12) 0.0230(4) Uani 1 1 d . . . . .
C17 C 0.33256(17) 0.47459(17) 0.05212(11) 0.0197(4) Uani 1 1 d . . . . .
C18 C 0.31258(17) 0.44606(16) 0.13716(11) 0.0173(3) Uani 1 1 d . . . . .
N2 N 0.32921(15) 0.34376(14) 0.19043(10) 0.0187(3) Uani 1 1 d D . . . .
H2N H 0.354(2) 0.2872(17) 0.1735(14) 0.022 Uiso 1 1 d D U . . .
N3 N 0.43671(15) 0.33708(13) 0.35246(10) 0.0191(3) Uani 1 1 d . . . . .
C21 C 0.5499(2) 0.33852(18) 0.32247(13) 0.0256(4) Uani 1 1 d . . . . .
H21 H 0.5601 0.3336 0.2699 0.031 Uiso 1 1 calc R U . . .
C22 C 0.6544(2) 0.3470(2) 0.36601(15) 0.0311(5) Uani 1 1 d . . . . .
H22 H 0.7338 0.3493 0.3425 0.037 Uiso 1 1 calc R U . . .
C23 C 0.6424(2) 0.35211(18) 0.44248(14) 0.0288(4) Uani 1 1 d . . . . .
H23 H 0.7134 0.3571 0.4724 0.035 Uiso 1 1 calc R U . . .
C24 C 0.5241(2) 0.34987(16) 0.47620(12) 0.0236(4) Uani 1 1 d . . . . .
C25 C 0.5001(2) 0.35707(18) 0.55483(13) 0.0294(5) Uani 1 1 d . . . . .
H25 H 0.5676 0.3607 0.5882 0.035 Uiso 1 1 calc R U . . .
C26 C 0.3827(2) 0.35882(19) 0.58228(13) 0.0312(5) Uani 1 1 d . . . . .
H26 H 0.3693 0.3639 0.6346 0.037 Uiso 1 1 calc R U . . .
C27 C 0.2786(2) 0.35319(18) 0.53438(12) 0.0268(4) Uani 1 1 d . . . . .
C28 C 0.1536(2) 0.3570(2) 0.55808(13) 0.0347(5) Uani 1 1 d . . . . .
H28 H 0.1336 0.3635 0.6093 0.042 Uiso 1 1 calc R U . . .
C29 C 0.0614(2) 0.3515(2) 0.50730(14) 0.0356(5) Uani 1 1 d . . . . .
H29 H -0.0230 0.3539 0.5231 0.043 Uiso 1 1 calc R U . . .
C30 C 0.0912(2) 0.34222(19) 0.43180(13) 0.0283(4) Uani 1 1 d . . . . .
H30 H 0.0260 0.3388 0.3968 0.034 Uiso 1 1 calc R U . . .
N4 N 0.20797(16) 0.33810(13) 0.40788(10) 0.0198(3) Uani 1 1 d . . . . .
C31 C 0.30025(19) 0.34415(15) 0.45778(11) 0.0208(4) Uani 1 1 d . . . . .
C32 C 0.42366(18) 0.34332(15) 0.42842(11) 0.0192(4) Uani 1 1 d . . . . .
N5 N 0.27857(17) 0.15495(14) 0.33681(10) 0.0229(3) Uani 1 1 d . . . . .
C41 C 0.3670(2) 0.07690(18) 0.38695(13) 0.0315(5) Uani 1 1 d . . . . .
H41 H 0.4349 0.1037 0.4063 0.038 Uiso 1 1 calc R U . . .
C42 C 0.3624(3) -0.0413(2) 0.41128(15) 0.0444(7) Uani 1 1 d . . . . .
H42 H 0.4263 -0.0953 0.4466 0.053 Uiso 1 1 calc R U . . .
C43 C 0.2631(3) -0.0793(2) 0.38330(16) 0.0454(7) Uani 1 1 d . . . . .
H43 H 0.2576 -0.1602 0.3994 0.054 Uiso 1 1 calc R U . . .
C44 C 0.1720(3) 0.0008(2) 0.33186(15) 0.0374(6) Uani 1 1 d . . . . .
H44 H 0.1032 -0.0246 0.3124 0.045 Uiso 1 1 calc R U . . .
C45 C 0.1811(2) 0.11879(18) 0.30848(13) 0.0272(4) Uani 1 1 d . . . . .
C46 C 0.0879(2) 0.21512(18) 0.25102(13) 0.0253(4) Uani 1 1 d . . . . .
O1 O 0.09723(13) 0.32296(12) 0.26460(9) 0.0229(3) Uani 1 1 d . . . . .
C47 C -0.0475(2) 0.1933(2) 0.26785(15) 0.0354(5) Uani 1 1 d . . . . .
H47A H -0.0619 0.1819 0.3245 0.053 Uiso 1 1 calc R U . . .
H47B H -0.0600 0.1232 0.2545 0.053 Uiso 1 1 calc R U . . .
H47C H -0.1068 0.2607 0.2353 0.053 Uiso 1 1 calc R U . . .
C51 C 0.1137(2) 0.22324(18) 0.16366(13) 0.0246(4) Uani 1 1 d . . . . .
C52 C 0.0558(2) 0.3233(2) 0.10439(14) 0.0287(4) Uani 1 1 d . . . . .
H52 H 0.0049 0.3842 0.1190 0.034 Uiso 1 1 calc R U . . .
C53 C 0.0720(2) 0.3345(2) 0.02423(14) 0.0313(5) Uani 1 1 d . . . . .
H53 H 0.0318 0.4027 -0.0156 0.038 Uiso 1 1 calc R U . . .
C54 C 0.1468(2) 0.2465(2) 0.00199(14) 0.0324(5) Uani 1 1 d . . . . .
H54 H 0.1575 0.2540 -0.0529 0.039 Uiso 1 1 calc R U . . .
C55 C 0.2052(2) 0.1483(2) 0.06005(14) 0.0330(5) Uani 1 1 d . . . . .
H55 H 0.2573 0.0883 0.0451 0.040 Uiso 1 1 calc R U . . .
C56 C 0.1887(2) 0.1360(2) 0.14085(14) 0.0298(4) Uani 1 1 d . . . . .
H56 H 0.2290 0.0675 0.1804 0.036 Uiso 1 1 calc R U . . .
Cl1 Cl 0.18771(5) 0.64395(4) 0.36800(3) 0.02506(10) Uani 1 1 d . . . . .
Cl2 Cl 0.59705(11) 0.11506(7) 0.24415(5) 0.0767(3) Uani 1 1 d . . . . .
O1M O -0.11568(16) 0.47052(16) 0.26782(11) 0.0366(4) Uani 1 1 d D U . . .
H1O H -0.050(2) 0.427(3) 0.263(2) 0.055 Uiso 1 1 d D U . . .
C1M C -0.0962(2) 0.5850(2) 0.23199(16) 0.0372(5) Uani 1 1 d D U . . .
H1M1 H -0.1763 0.6386 0.2260 0.056 Uiso 1 1 calc R U . . .
H1M2 H -0.0623 0.5920 0.1793 0.056 Uiso 1 1 calc R U . . .
H1M3 H -0.0363 0.6049 0.2655 0.056 Uiso 1 1 calc R U . . .
O2M O 0.6712(3) 0.9455(3) 0.42089(17) 0.0884(9) Uani 1 1 d D U . . .
H2M H 0.6437 0.9805 0.3737 0.133 Uiso 0.841(7) 1 calc R U P A 1
H2MA H 0.6311 0.9367 0.3828 0.133 Uiso 0.159(7) 1 calc R U P A 2
C2M C 0.7926(4) 0.9647(4) 0.4304(2) 0.0671(12) Uani 0.841(7) 1 d D U P A 1
H2M1 H 0.7909 1.0472 0.4259 0.101 Uiso 0.841(7) 1 calc R U P A 1
H2M2 H 0.8441 0.9451 0.3889 0.101 Uiso 0.841(7) 1 calc R U P A 1
H2M3 H 0.8287 0.9155 0.4831 0.101 Uiso 0.841(7) 1 calc R U P A 1
C2MA C 0.688(2) 1.0615(12) 0.4027(11) 0.058(4) Uani 0.159(7) 1 d D U P A 2
H2M4 H 0.6210 1.1042 0.4260 0.086 Uiso 0.159(7) 1 calc R U P A 2
H2M5 H 0.6833 1.0972 0.3446 0.086 Uiso 0.159(7) 1 calc R U P A 2
H2M6 H 0.7697 1.0650 0.4247 0.086 Uiso 0.159(7) 1 calc R U P A 2
O3M O 0.4512(3) 0.9503(2) 0.18266(16) 0.0598(10) Uani 0.792(6) 1 d D U P B 1
H3M H 0.4920 1.0002 0.1895 0.090 Uiso 0.792(6) 1 calc R U P B 1
C3M C 0.4789(7) 0.8480(4) 0.2460(3) 0.0669(18) Uani 0.792(6) 1 d D U P B 1
H3M1 H 0.4985 0.8669 0.2945 0.100 Uiso 0.792(6) 1 calc R U P B 1
H3M2 H 0.5516 0.7975 0.2340 0.100 Uiso 0.792(6) 1 calc R U P B 1
H3M3 H 0.4062 0.8073 0.2543 0.100 Uiso 0.792(6) 1 calc R U P B 1
O3MA O 0.5573(17) 0.8317(16) 0.2301(9) 0.090(4) Uani 0.208(6) 1 d D U P B 2
H3MA H 0.6060 0.7687 0.2343 0.136 Uiso 0.208(6) 1 calc R U P B 2
C3MA C 0.4330(18) 0.810(2) 0.2399(13) 0.075(5) Uani 0.208(6) 1 d D U P B 2
H3M4 H 0.3978 0.8365 0.2840 0.113 Uiso 0.208(6) 1 calc R U P B 2
H3M5 H 0.4325 0.7263 0.2519 0.113 Uiso 0.208(6) 1 calc R U P B 2
H3M6 H 0.3821 0.8529 0.1906 0.113 Uiso 0.208(6) 1 calc R U P B 2
O4M O 0.8468(4) 0.9977(3) 0.1948(2) 0.0602(11) Uani 0.615(3) 1 d D U P C 1
H4M H 0.7782 1.0417 0.1947 0.090 Uiso 0.615(3) 1 calc R U P C 1
C4M C 0.8242(8) 0.8851(6) 0.2028(6) 0.078(2) Uani 0.615(3) 1 d D U P C 1
H4M1 H 0.9028 0.8357 0.1975 0.117 Uiso 0.615(3) 1 calc R U P C 1
H4M2 H 0.7623 0.8884 0.1610 0.117 Uiso 0.615(3) 1 calc R U P C 1
H4M3 H 0.7914 0.8522 0.2554 0.117 Uiso 0.615(3) 1 calc R U P C 1
O4MA O 0.9825(9) 0.8629(7) 0.2836(6) 0.056(3) Uani 0.234(3) 1 d D U P D 2
H4MA H 0.9622 0.8582 0.3305 0.084 Uiso 0.234(3) 1 calc R U P D 2
C4MA C 0.8748(13) 0.8761(15) 0.2358(9) 0.048(3) Uani 0.234(3) 1 d D U P D 2
H4M4 H 0.8178 0.8251 0.2656 0.072 Uiso 0.234(3) 1 calc R U P D 2
H4M5 H 0.8984 0.8548 0.1877 0.072 Uiso 0.234(3) 1 calc R U P D 2
H4M6 H 0.8324 0.9576 0.2205 0.072 Uiso 0.234(3) 1 calc R U P D 2
O4MB O 0.7647(15) 0.9150(16) 0.1585(7) 0.065(4) Uani 0.151(3) 1 d D U P E 3
H4MB H 0.7877 0.9801 0.1509 0.097 Uiso 0.151(3) 1 calc R U P E 3
C4MB C 0.7459(13) 0.8662(12) 0.2398(7) 0.024(2) Uani 0.151(3) 1 d D U P E 3
H4M7 H 0.8266 0.8259 0.2679 0.037 Uiso 0.151(3) 1 calc R U P E 3
H4M8 H 0.6877 0.8102 0.2463 0.037 Uiso 0.151(3) 1 calc R U P E 3
H4M9 H 0.7104 0.9283 0.2621 0.037 Uiso 0.151(3) 1 calc R U P E 3

loop_
_atom_site_aniso_label
_atom_site_aniso_U_11
_atom_site_aniso_U_22
_atom_site_aniso_U_33
_atom_site_aniso_U_23
_atom_site_aniso_U_13
_atom_site_aniso_U_12
Rh1 0.01848(7) 0.01341(6) 0.01662(7) -0.00425(5) 0.00434(5) -0.00311(5)
N1 0.0190(7) 0.0149(7) 0.0194(8) -0.0052(6) 0.0041(6) -0.0039(6)
C1 0.0164(8) 0.0171(8) 0.0202(9) -0.0051(7) 0.0023(7) -0.0060(6)
C2 0.0202(9) 0.0190(8) 0.0221(9) -0.0026(7) 0.0021(7) -0.0065(7)
C3 0.0334(11) 0.0194(9) 0.0282(11) -0.0034(8) 0.0038(9) -0.0044(8)
C4 0.0395(13) 0.0183(9) 0.0401(13) -0.0029(9) 0.0031(10) -0.0027(9)
C5 0.0301(11) 0.0220(10) 0.0380(13) 0.0060(9) -0.0019(9) -0.0049(8)
C6 0.0277(11) 0.0298(10) 0.0254(10) 0.0034(8) -0.0017(8) -0.0102(8)
C7 0.0208(9) 0.0247(9) 0.0207(9) -0.0009(7) -0.0005(7) -0.0084(7)
C8 0.0187(9) 0.0299(10) 0.0188(9) -0.0053(7) 0.0023(7) -0.0117(7)
C9 0.0249(10) 0.0419(12) 0.0193(10) -0.0036(9) 0.0001(8) -0.0129(9)
C10 0.0256(10) 0.0553(14) 0.0192(10) -0.0121(10) 0.0038(8) -0.0191(10)
C11 0.0197(9) 0.0474(13) 0.0248(10) -0.0171(9) 0.0070(8) -0.0149(9)
C12 0.0274(11) 0.0614(16) 0.0283(11) -0.0267(11) 0.0094(9) -0.0137(11)
C13 0.0300(12) 0.0582(16) 0.0428(14) -0.0350(13) 0.0126(10) -0.0117(11)
C14 0.0228(10) 0.0434(13) 0.0401(13) -0.0235(11) 0.0111(9) -0.0080(9)
C15 0.0191(9) 0.0362(11) 0.0264(10) -0.0154(9) 0.0086(8) -0.0096(8)
C16 0.0168(9) 0.0359(11) 0.0228(9) -0.0147(8) 0.0074(7) -0.0120(8)
C17 0.0168(8) 0.0275(9) 0.0177(9) -0.0080(7) 0.0042(7) -0.0099(7)
C18 0.0140(8) 0.0212(8) 0.0187(8) -0.0073(7) 0.0029(6) -0.0066(6)
N2 0.0200(8) 0.0180(7) 0.0207(8) -0.0090(6) 0.0054(6) -0.0047(6)
N3 0.0195(8) 0.0169(7) 0.0207(8) -0.0058(6) 0.0031(6) -0.0023(6)
C21 0.0243(10) 0.0268(10) 0.0273(10) -0.0104(8) 0.0062(8) -0.0049(8)
C22 0.0219(10) 0.0335(11) 0.0389(13) -0.0122(10) 0.0052(9) -0.0054(8)
C23 0.0266(10) 0.0239(9) 0.0352(12) -0.0083(9) -0.0049(9) -0.0039(8)
C24 0.0302(10) 0.0139(8) 0.0248(10) -0.0040(7) -0.0019(8) -0.0021(7)
C25 0.0423(13) 0.0214(9) 0.0233(10) -0.0054(8) -0.0052(9) -0.0045(9)
C26 0.0479(14) 0.0266(10) 0.0181(10) -0.0058(8) 0.0010(9) -0.0055(9)
C27 0.0388(12) 0.0215(9) 0.0175(9) -0.0030(7) 0.0068(8) -0.0036(8)
C28 0.0437(14) 0.0377(12) 0.0199(10) -0.0067(9) 0.0140(9) -0.0034(10)
C29 0.0311(12) 0.0427(13) 0.0289(12) -0.0067(10) 0.0145(9) -0.0027(10)
C30 0.0246(10) 0.0311(10) 0.0258(10) -0.0039(8) 0.0079(8) -0.0043(8)
N4 0.0225(8) 0.0171(7) 0.0182(8) -0.0033(6) 0.0058(6) -0.0028(6)
C31 0.0280(10) 0.0136(7) 0.0180(9) -0.0020(6) 0.0042(7) -0.0008(7)
C32 0.0253(9) 0.0115(7) 0.0191(9) -0.0031(6) 0.0023(7) -0.0015(6)
N5 0.0321(9) 0.0157(7) 0.0208(8) -0.0049(6) 0.0027(7) -0.0050(6)
C41 0.0477(14) 0.0183(9) 0.0261(11) -0.0048(8) -0.0041(10) -0.0019(9)
C42 0.078(2) 0.0180(10) 0.0307(12) -0.0018(9) -0.0099(13) 0.0002(11)
C43 0.084(2) 0.0177(10) 0.0335(13) -0.0034(9) -0.0007(13) -0.0140(11)
C44 0.0605(17) 0.0249(10) 0.0313(12) -0.0077(9) 0.0049(11) -0.0216(11)
C45 0.0381(12) 0.0213(9) 0.0244(10) -0.0069(8) 0.0057(9) -0.0117(8)
C46 0.0274(10) 0.0246(9) 0.0257(10) -0.0062(8) 0.0032(8) -0.0124(8)
O1 0.0208(7) 0.0216(6) 0.0273(7) -0.0080(6) 0.0017(6) -0.0053(5)
C47 0.0326(12) 0.0443(13) 0.0334(12) -0.0103(10) 0.0088(10) -0.0217(10)
C51 0.0261(10) 0.0270(9) 0.0246(10) -0.0081(8) 0.0037(8) -0.0150(8)
C52 0.0241(10) 0.0327(11) 0.0301(11) -0.0080(9) 0.0016(8) -0.0107(8)
C53 0.0272(11) 0.0376(12) 0.0281(11) -0.0042(9) -0.0016(9) -0.0140(9)
C54 0.0298(11) 0.0482(13) 0.0259(11) -0.0138(10) 0.0051(9) -0.0215(10)
C55 0.0361(12) 0.0360(12) 0.0345(12) -0.0172(10) 0.0082(10) -0.0153(10)
C56 0.0339(12) 0.0282(10) 0.0295(11) -0.0088(9) 0.0027(9) -0.0117(9)
Cl1 0.0312(3) 0.0256(2) 0.0239(2) -0.01317(18) 0.00797(19) -0.00992(19)
Cl2 0.1202(8) 0.0495(4) 0.0477(4) -0.0221(4) -0.0219(5) 0.0369(5)
O1M 0.0233(8) 0.0402(9) 0.0418(10) -0.0069(8) 0.0050(7) -0.0036(7)
C1M 0.0347(12) 0.0386(11) 0.0381(13) -0.0129(10) 0.0019(10) -0.0036(10)
O2M 0.115(2) 0.0777(19) 0.0613(17) -0.0023(15) -0.0136(17) -0.0211(18)
C2M 0.078(2) 0.052(2) 0.048(2) 0.0133(17) 0.0199(19) 0.0011(19)
C2MA 0.075(10) 0.061(5) 0.031(8) -0.017(7) -0.004(7) 0.014(7)
O3M 0.089(2) 0.0365(13) 0.0443(15) -0.0062(11) -0.0004(14) 0.0064(14)
C3M 0.128(5) 0.0358(19) 0.032(2) -0.0142(14) 0.011(3) 0.009(3)
O3MA 0.130(9) 0.095(8) 0.054(7) -0.017(6) -0.009(7) -0.052(8)
C3MA 0.115(9) 0.076(10) 0.033(7) -0.011(8) 0.006(8) -0.024(9)
O4M 0.091(3) 0.0358(16) 0.059(2) -0.0135(16) 0.038(2) -0.0277(17)
C4M 0.090(6) 0.047(3) 0.109(6) -0.035(4) 0.041(4) -0.024(4)
O4MA 0.065(6) 0.027(4) 0.072(6) -0.016(4) -0.020(4) 0.009(4)
C4MA 0.049(6) 0.051(6) 0.050(6) -0.026(5) 0.008(4) -0.008(5)
O4MB 0.050(7) 0.083(8) 0.029(5) 0.020(6) 0.004(5) 0.008(6)
C4MB 0.025(6) 0.026(6) 0.026(5) -0.011(4) 0.011(5) -0.011(5)

loop_
_atom_type_symbol
_atom_type_description
_atom_type_scat_dispersion_real
_atom_type_scat_dispersion_imag
_atom_type_scat_source
C C 0.0033 0.0016 'International Tables Vol C Tables 4.2.6.8 and 6.1.1.4'
H H 0.0000 0.0000 'International Tables Vol C Tables 4.2.6.8 and 6.1.1.4'
Cl Cl 0.1484 0.1585 'International Tables Vol C Tables 4.2.6.8 and 6.1.1.4'
N N 0.0061 0.0033 'International Tables Vol C Tables 4.2.6.8 and 6.1.1.4'
O O 0.0106 0.0060 'International Tables Vol C Tables 4.2.6.8 and 6.1.1.4'
Rh Rh -1.1178 0.9187 'International Tables Vol C Tables 4.2.6.8 and 6.1.1.4'

loop_
_geom_angle_atom_site_label_1
_geom_angle_atom_site_label_2
_geom_angle_atom_site_label_3
_geom_angle
O1 Rh1 N1 91.59(6)
O1 Rh1 N2 90.74(6)
N1 Rh1 N2 77.79(6)
O1 Rh1 N5 80.78(7)
N1 Rh1 N5 170.43(7)
N2 Rh1 N5 96.43(7)
O1 Rh1 N4 90.69(6)
N1 Rh1 N4 96.09(6)
N2 Rh1 N4 173.75(6)
N5 Rh1 N4 89.81(6)
O1 Rh1 N3 171.30(6)
N1 Rh1 N3 90.66(6)
N2 Rh1 N3 97.95(7)
N5 Rh1 N3 97.74(7)
N4 Rh1 N3 80.72(7)
C1 N1 Rh1 117.14(13)
C1 N1 H1N 120.8(16)
Rh1 N1 H1N 121.7(16)
N1 C1 C2 125.87(17)
N1 C1 C18 114.08(16)
C2 C1 C18 120.01(17)
C3 C2 C7 121.20(18)
C3 C2 C1 120.65(18)
C7 C2 C1 118.08(18)
C4 C3 C2 119.9(2)
C4 C3 H3 120.1
C2 C3 H3 120.1
C5 C4 C3 119.5(2)
C5 C4 H4 120.3
C3 C4 H4 120.3
C6 C5 C4 121.0(2)
C6 C5 H5 119.5
C4 C5 H5 119.5
C5 C6 C7 121.2(2)
C5 C6 H6A 119.4
C7 C6 H6A 119.4
C2 C7 C6 117.3(2)
C2 C7 C8 121.02(18)
C6 C7 C8 121.71(19)
C17 C8 C9 118.58(19)
C17 C8 C7 122.32(18)
C9 C8 C7 119.10(19)
C10 C9 C8 121.5(2)
C10 C9 H9 119.3
C8 C9 H9 119.3
C9 C10 C11 121.7(2)
C9 C10 H10 119.2
C11 C10 H10 119.2
C10 C11 C12 121.0(2)
C10 C11 C16 119.2(2)
C12 C11 C16 119.8(2)
C13 C12 C11 121.2(2)
C13 C12 H12 119.4
C11 C12 H12 119.4
C12 C13 C14 119.3(2)
C12 C13 H13 120.3
C14 C13 H13 120.3
C15 C14 C13 120.9(2)
C15 C14 H14 119.5
C13 C14 H14 119.5
C14 C15 C16 121.3(2)
C14 C15 H15 119.3
C16 C15 H15 119.3
C15 C16 C11 117.08(19)
C15 C16 C17 124.83(18)
C11 C16 C17 118.1(2)
C8 C17 C16 120.21(18)
C8 C17 C18 117.13(17)
C16 C17 C18 122.27(18)
N2 C18 C17 128.17(17)
N2 C18 C1 111.72(16)
C17 C18 C1 119.95(16)
C18 N2 Rh1 118.27(13)
C18 N2 H2N 115.7(17)
Rh1 N2 H2N 125.3(17)
C21 N3 C32 118.35(18)
C21 N3 Rh1 129.19(14)
C32 N3 Rh1 112.44(12)
N3 C21 C22 122.0(2)
N3 C21 H21 119.0
C22 C21 H21 119.0
C23 C22 C21 120.1(2)
C23 C22 H22 120.0
C21 C22 H22 120.0
C22 C23 C24 119.4(2)
C22 C23 H23 120.3
C24 C23 H23 120.3
C32 C24 C23 117.18(19)
C32 C24 C25 118.6(2)
C23 C24 C25 124.2(2)
C26 C25 C24 120.9(2)
C26 C25 H25 119.5
C24 C25 H25 119.5
C25 C26 C27 121.4(2)
C25 C26 H26 119.3
C27 C26 H26 119.3
C31 C27 C28 116.7(2)
C31 C27 C26 118.6(2)
C28 C27 C26 124.7(2)
C29 C28 C27 119.7(2)
C29 C28 H28 120.1
C27 C28 H28 120.1
C28 C29 C30 119.9(2)
C28 C29 H29 120.0
C30 C29 H29 120.0
N4 C30 C29 121.7(2)
N4 C30 H30 119.1
C29 C30 H30 119.1
C30 N4 C31 118.82(18)
C30 N4 Rh1 127.71(15)
C31 N4 Rh1 113.39(13)
N4 C31 C27 123.11(19)
N4 C31 C32 116.80(17)
C27 C31 C32 120.08(19)
N3 C32 C24 123.06(18)
N3 C32 C31 116.64(17)
C24 C32 C31 120.30(18)
C41 N5 C45 120.06(18)
C41 N5 Rh1 126.25(15)
C45 N5 Rh1 113.64(14)
N5 C41 C42 121.9(2)
N5 C41 H41 119.0
C42 C41 H41 119.0
C43 C42 C41 118.7(2)
C43 C42 H42 120.7
C41 C42 H42 120.7
C44 C43 C42 119.5(2)
C44 C43 H43 120.2
C42 C43 H43 120.2
C43 C44 C45 119.8(2)
C43 C44 H44 120.1
C45 C44 H44 120.1
N5 C45 C44 120.0(2)
N5 C45 C46 115.25(17)
C44 C45 C46 124.7(2)
O1 C46 C45 108.51(17)
O1 C46 C47 106.95(18)
C45 C46 C47 110.35(18)
O1 C46 C51 110.18(16)
C45 C46 C51 111.36(18)
C47 C46 C51 109.39(18)
C46 O1 Rh1 113.24(12)
C46 C47 H47A 109.5
C46 C47 H47B 109.5
H47A C47 H47B 109.5
C46 C47 H47C 109.5
H47A C47 H47C 109.5
H47B C47 H47C 109.5
C56 C51 C52 118.7(2)
C56 C51 C46 123.7(2)
C52 C51 C46 117.63(19)
C53 C52 C51 120.5(2)
C53 C52 H52 119.7
C51 C52 H52 119.7
C54 C53 C52 120.4(2)
C54 C53 H53 119.8
C52 C53 H53 119.8
C55 C54 C53 119.4(2)
C55 C54 H54 120.3
C53 C54 H54 120.3
C54 C55 C56 120.6(2)
C54 C55 H55 119.7
C56 C55 H55 119.7
C51 C56 C55 120.4(2)
C51 C56 H56 119.8
C55 C56 H56 119.8
C1M O1M H1O 107(2)
O1M C1M H1M1 109.5
O1M C1M H1M2 109.5
H1M1 C1M H1M2 109.5
O1M C1M H1M3 109.5
H1M1 C1M H1M3 109.5
H1M2 C1M H1M3 109.5
C2M O2M H2M 109.5
C2MA O2M H2MA 109.5
O2M C2M H2M1 109.5
O2M C2M H2M2 109.5
H2M1 C2M H2M2 109.5
O2M C2M H2M3 109.5
H2M1 C2M H2M3 109.5
H2M2 C2M H2M3 109.5
O2M C2MA H2M4 109.5
O2M C2MA H2M5 109.5
H2M4 C2MA H2M5 109.5
O2M C2MA H2M6 109.5
H2M4 C2MA H2M6 109.5
H2M5 C2MA H2M6 109.5
C3M O3M H3M 109.5
O3M C3M H3M1 109.5
O3M C3M H3M2 109.5
H3M1 C3M H3M2 109.5
O3M C3M H3M3 109.5
H3M1 C3M H3M3 109.5
H3M2 C3M H3M3 109.5
C3MA O3MA H3MA 109.5
O3MA C3MA H3M4 109.5
O3MA C3MA H3M5 109.5
H3M4 C3MA H3M5 109.5
O3MA C3MA H3M6 109.5
H3M4 C3MA H3M6 109.5
H3M5 C3MA H3M6 109.5
C4M O4M H4M 109.5
O4M C4M H4M1 109.5
O4M C4M H4M2 109.5
H4M1 C4M H4M2 109.5
O4M C4M H4M3 109.5
H4M1 C4M H4M3 109.5
H4M2 C4M H4M3 109.5
C4MA O4MA H4MA 109.5
O4MA C4MA H4M4 109.5
O4MA C4MA H4M5 109.5
H4M4 C4MA H4M5 109.5
O4MA C4MA H4M6 109.5
H4M4 C4MA H4M6 109.5
H4M5 C4MA H4M6 109.5
C4MB O4MB H4MB 109.5
O4MB C4MB H4M7 109.5
O4MB C4MB H4M8 109.5
H4M7 C4MB H4M8 109.5
O4MB C4MB H4M9 109.5
H4M7 C4MB H4M9 109.5
H4M8 C4MB H4M9 109.5

loop_
_geom_bond_atom_site_label_1
_geom_bond_atom_site_label_2
_geom_bond_distance
Rh1 O1 1.9827(14)
Rh1 N1 1.9905(15)
Rh1 N2 1.9934(16)
Rh1 N5 2.0339(16)
Rh1 N4 2.0373(16)
Rh1 N3 2.0530(17)
N1 C1 1.288(2)
N1 H1N 0.870(16)
C1 C2 1.455(3)
C1 C18 1.495(3)
C2 C3 1.403(3)
C2 C7 1.403(3)
C3 C4 1.386(3)
C3 H3 0.9500
C4 C5 1.383(4)
C4 H4 0.9500
C5 C6 1.377(3)
C5 H5 0.9500
C6 C7 1.409(3)
C6 H6A 0.9500
C7 C8 1.474(3)
C8 C17 1.400(3)
C8 C9 1.421(3)
C9 C10 1.351(3)
C9 H9 0.9500
C10 C11 1.405(4)
C10 H10 0.9500
C11 C12 1.419(3)
C11 C16 1.426(3)
C12 C13 1.357(4)
C12 H12 0.9500
C13 C14 1.405(4)
C13 H13 0.9500
C14 C15 1.375(3)
C14 H14 0.9500
C15 C16 1.412(3)
C15 H15 0.9500
C16 C17 1.448(3)
C17 C18 1.454(3)
C18 N2 1.297(2)
N2 H2N 0.837(16)
N3 C21 1.329(3)
N3 C32 1.367(2)
C21 C22 1.399(3)
C21 H21 0.9500
C22 C23 1.370(3)
C22 H22 0.9500
C23 C24 1.406(3)
C23 H23 0.9500
C24 C32 1.399(3)
C24 C25 1.433(3)
C25 C26 1.353(3)
C25 H25 0.9500
C26 C27 1.428(3)
C26 H26 0.9500
C27 C31 1.401(3)
C27 C28 1.407(3)
C28 C29 1.361(4)
C28 H28 0.9500
C29 C30 1.399(3)
C29 H29 0.9500
C30 N4 1.324(3)
C30 H30 0.9500
N4 C31 1.354(3)
C31 C32 1.426(3)
N5 C41 1.340(3)
N5 C45 1.352(3)
C41 C42 1.380(3)
C41 H41 0.9500
C42 C43 1.378(4)
C42 H42 0.9500
C43 C44 1.377(4)
C43 H43 0.9500
C44 C45 1.389(3)
C44 H44 0.9500
C45 C46 1.522(3)
C46 O1 1.422(2)
C46 C47 1.537(3)
C46 C51 1.538(3)
C47 H47A 0.9800
C47 H47B 0.9800
C47 H47C 0.9800
C51 C56 1.387(3)
C51 C52 1.397(3)
C52 C53 1.389(3)
C52 H52 0.9500
C53 C54 1.388(4)
C53 H53 0.9500
C54 C55 1.374(4)
C54 H54 0.9500
C55 C56 1.398(3)
C55 H55 0.9500
C56 H56 0.9500
O1M C1M 1.394(3)
O1M H1O 0.834(18)
C1M H1M1 0.9800
C1M H1M2 0.9800
C1M H1M3 0.9800
O2M C2M 1.385(5)
O2M C2MA 1.391(13)
O2M H2M 0.8400
O2M H2MA 0.8400
C2M H2M1 0.9800
C2M H2M2 0.9800
C2M H2M3 0.9800
C2MA H2M4 0.9800
C2MA H2M5 0.9800
C2MA H2M6 0.9800
O3M C3M 1.386(5)
O3M H3M 0.8400
C3M H3M1 0.9800
C3M H3M2 0.9800
C3M H3M3 0.9800
O3MA C3MA 1.405(14)
O3MA H3MA 0.8400
C3MA H3M4 0.9800
C3MA H3M5 0.9800
C3MA H3M6 0.9800
O4M C4M 1.395(7)
O4M H4M 0.8400
C4M H4M1 0.9800
C4M H4M2 0.9800
C4M H4M3 0.9800
O4MA C4MA 1.394(12)
O4MA H4MA 0.8400
C4MA H4M4 0.9800
C4MA H4M5 0.9800
C4MA H4M6 0.9800
O4MB C4MB 1.402(12)
O4MB H4MB 0.8400
C4MB H4M7 0.9800
C4MB H4M8 0.9800
C4MB H4M9 0.9800

loop_
_geom_hbond_atom_site_label_D
_geom_hbond_atom_site_label_H
_geom_hbond_atom_site_label_A
_geom_hbond_distance_DH
_geom_hbond_distance_HA
_geom_hbond_distance_DA
_geom_hbond_angle_DHA
_geom_hbond_site_symmetry_A
N1 H1N Cl1 0.870(16) 2.263(17) 3.1054(17) 163(2) .
C21 H21 Cl2 0.95 2.80 3.374(2) 119.9 .
C22 H22 O1M 0.95 2.47 3.314(3) 147.5 1_655
C29 H29 Cl1 0.95 2.61 3.468(2) 150.1 2_566
C30 H30 O1 0.95 2.50 3.021(3) 114.5 .
C44 H44 O4MA 0.95 2.19 3.111(9) 161.8 1_445
C47 H47B O4M 0.98 2.43 3.369(4) 159.9 1_445
O1M H1O O1 0.834(18) 1.860(18) 2.691(2) 173(3) .
O2M H2M Cl2 0.84 2.37 3.187(3) 165.3 1_565
C2MA H2M5 Cl2 0.98 1.93 2.804(19) 146.4 1_565
O3M H3M Cl2 0.84 2.34 3.162(3) 164.8 1_565
O4M H4M Cl2 0.84 2.30 3.091(4) 157.7 1_565
C4MB H4M9 Cl2 0.98 2.33 3.217(14) 149.8 1_565
